data_1001809
loop_
_publ_author_name
'Leclaire, A'
'Borel, M M'
'Chardon, J'
'Raveau, B'

_publ_section_title
;
Mixed valent molybdenotungsten monophosphate Rb2 Mo2 W O5 (P O4)3: an
interconnected tunnel structure
;
_journal_coden_ASTM JSSCBI
_journal_name_full 'Journal of Solid State Chemistry'
_journal_page_first 48
_journal_page_last 53
_journal_paper_doi 10.1006/jssc.1997.7273
_journal_volume 130
_journal_year 1997
_chemical_formula_structural 'Rb2 ((Mo1.983 W1.017) O5 (P O4)3)'
_chemical_formula_sum 'Mo1.983 O17 P3 Rb2 W1.017'
_chemical_name_systematic
;
Rubidium molybdenum tungsten oxide phosphate(V) (2/1.98/1.02/5/3)
;
_space_group_IT_number 14
_symmetry_cell_setting monoclinic
_symmetry_Int_Tables_number 14
_symmetry_space_group_name_Hall '-P 2yn'
_symmetry_space_group_name_H-M 'P 1 21/n 1'
_cell_angle_alpha 90
_cell_angle_beta 108.99(2)
_cell_angle_gamma 90
_cell_formula_units_Z 4
_cell_length_a 10.756(2)
_cell_length_b 9.493(1)
_cell_length_c 15.478(3)
_cell_volume 1494.4
_refine_ls_R_factor_all 0.046
_cod_database_code 1001809

loop_
_symmetry_equiv_pos_as_xyz
x,y,z
1/2+x,1/2-y,1/2+z
-x,-y,-z
1/2-x,1/2+y,1/2-z

loop_
_atom_site_aniso_label
_atom_site_aniso_U_11
_atom_site_aniso_U_12
_atom_site_aniso_U_13
_atom_site_aniso_U_22
_atom_site_aniso_U_23
_atom_site_aniso_U_33
W1 0.0089(4) 0.0006(4) 0.0025(3) 0.0074(4) -0.0007(4) 0.0044(4)
Mo1 0.0089(4) 0.0006(4) 0.0025(3) 0.0074(4) -0.0007(4) 0.0044(4)
W2 0.0140(5) -0.0021(5) 0.0056(3) 0.0093(5) -0.0016(4) 0.0049(4)
Mo2 0.0140(5) -0.0021(5) 0.0056(3) 0.0093(5) -0.0016(4) 0.0049(4)
W3 0.0113(6) -0.0001(6) 0.0037(4) 0.0079(6) -0.0017(5) 0.0048(5)
Mo3 0.0113(6) -0.0001(6) 0.0037(4) 0.0079(6) -0.0017(5) 0.0048(5)
Rb1 0.034(1) -0.003(1) 0.0052(7) 0.029(1) 0.0008(9) 0.0170(8)
P1 0.013(2) .000(2) 0.003(2) 0.005(2) -0.001(1) 0.005(2)
P2 0.016(2) 0.001(2) 0.006(2) 0.010(2) .000(1) 0.004(2)
P3 0.016(2) -0.001(2) 0.005(2) 0.012(2) 0.001(2) 0.008(2)

loop_
_atom_site_label
_atom_site_type_symbol
_atom_site_symmetry_multiplicity
_atom_site_Wyckoff_symbol
_atom_site_fract_x
_atom_site_fract_y
_atom_site_fract_z
_atom_site_occupancy
_atom_site_attached_hydrogens
_atom_site_calc_flag
W1 W6+ 4 e 0.31228(8) 0.1226(1) 0.06091(5) 0.572(9) 0 d
Mo1 Mo6+ 4 e 0.31228(8) 0.1226(1) 0.06091(5) 0.428(9) 0 d
W2 W6+ 4 e 0.4765(1) 0.2544(1) 0.40162(6) 0.328(8) 0 d
Mo2 Mo6+ 4 e 0.4765(1) 0.2544(1) 0.40162(6) 0.672(8) 0 d
W3 W5+ 4 e 0.8019(1) 0.1197(1) 0.25667(7) 0.117(7) 0 d
Mo3 Mo5+ 4 e 0.8019(1) 0.1197(1) 0.25667(7) 0.883(7) 0 d
Rb1 Rb1+ 4 e 0.1032(2) 0.3691(2) 0.2107(1) 1. 0 d
Rb2 Rb1+ 4 e 0.208(2) 0.097(2) 0.4927(8) 0.25(2) 0 d
Rb3 Rb1+ 4 e 0.1635(7) 0.1363(7) 0.4937(2) 0.75(2) 0 d
P1 P5+ 4 e 0.0779(4) 0.5976(4) 0.6219(3) 1. 0 d
P2 P5+ 4 e 0.4021(4) 0.4034(5) 0.5699(3) 1. 0 d
P3 P5+ 4 e 0.5381(4) 0.3248(5) 0.2007(3) 1. 0 d
O1 O2- 4 e 0.250(1) 0.116(1) 0.1496(7) 1. 0 d
O2 O2- 4 e 0.191(1) 0.217(1) -0.0206(7) 1. 0 d
O3 O2- 4 e 0.232(1) -0.056(1) 0.0005(7) 1. 0 d
O4 O2- 4 e 0.421(1) 0.291(1) 0.1144(7) 1. 0 d
O5 O2- 4 e 0.462(1) -0.006(1) 0.1291(7) 1. 0 d
O6 O2- 4 e 0.437(1) 0.137(1) -0.0242(7) 1. 0 d
O7 O2- 4 e 0.312(1) 0.251(1) 0.3543(7) 1. 0 d
O8 O2- 4 e 0.515(1) 0.081(1) 0.4211(8) 1. 0 d
O9 O2- 4 e 0.464(1) 0.289(1) 0.5270(7) 1. 0 d
O10 O2- 4 e 0.515(1) 0.261(1) 0.2840(7) 1. 0 d
O11 O2- 4 e 0.509(1) 0.471(1) 0.4025(8) 1. 0 d
O12 O2- 4 e 0.743(1) 0.078(1) 0.3418(8) 1. 0 d
O13 O2- 4 e 0.711(1) -0.026(1) 0.1659(7) 1. 0 d
O14 O2- 4 e 0.958(1) -0.015(1) 0.2974(7) 1. 0 d
O15 O2- 4 e 0.665(1) 0.262(1) 0.1921(7) 1. 0 d
O16 O2- 4 e 0.929(1) 0.268(1) 0.3228(7) 1. 0 d
O17 O2- 4 e 0.881(1) 0.172(1) 0.1506(7) 1. 0 d

loop_
_atom_type_symbol
_atom_type_oxidation_number
W6+ 6.000
Mo6+ 6.000
W5+ 5.000
Mo5+ 5.000
Rb1+ 1.000
P5+ 5.000
O2- -2.000
